data_4321217
loop_
_publ_author_name
'Fred B. Stocker'
'Doyle Britton'
'Victor G. Young'

_publ_section_title
;
 Crystal Structures of a Family of Silver Cyanide Complexes of Thiourea
 and Substituted Thioureas
;
_journal_name_full 'Inorganic Chemistry'
_journal_page_first 3479
_journal_page_last 3484
_journal_paper_doi 10.1021/ic990859l
_journal_volume 39
_journal_year 2000
_chemical_compound_source synthesis
_chemical_formula_sum 'C3 H6 Ag N3 S'
_chemical_formula_weight 224.04
_chemical_name_systematic
;
 silver(I) cyanide/methylthiourea 1/1  complex
;
_space_group_IT_number 2
_symmetry_cell_setting triclinic
_symmetry_space_group_name_Hall '-P 1'
_symmetry_space_group_name_H-M 'P -1'
_atom_sites_solution_hydrogens geom
_atom_sites_solution_primary direct
_atom_sites_solution_secondary difmap
_audit_creation_method SHELXL
_cell_angle_alpha 113.918(5)
_cell_angle_beta 98.188(6)
_cell_angle_gamma 97.725(6)
_cell_formula_units_Z 2
_cell_length_a 4.113(2)
_cell_length_b 9.472(4)
_cell_length_c 9.679(4)
_cell_measurement_reflns_used 687
_cell_measurement_temperature 173(2)
_cell_measurement_theta_max 24.9
_cell_measurement_theta_min 2.5
_cell_volume 333.4(3)
_computing_cell_refinement 'SAINT (Siemens, 1995)'
_computing_data_collection 'ASTRO (Siemens, 1995)'
_computing_data_reduction SAINT
_computing_molecular_graphics SHELXTL
_computing_publication_material SHELXTL
_computing_structure_refinement SHELXTL
_computing_structure_solution 'SHELXTL (Sheldrick, 1996)'
_diffrn_ambient_temperature 173(2)
_diffrn_measurement_device 'Siemens SMART area detector diffractometer'
_diffrn_measurement_method 'omega scans'
_diffrn_radiation_monochromator graphite
_diffrn_radiation_source 'fine-focus sealed tube'
_diffrn_radiation_type MoK\a
_diffrn_radiation_wavelength 0.71073
_diffrn_reflns_av_R_equivalents 0.0200
_diffrn_reflns_av_sigmaI/netI 0.0273
_diffrn_reflns_limit_h_max 4
_diffrn_reflns_limit_h_min -4
_diffrn_reflns_limit_k_max 10
_diffrn_reflns_limit_k_min -11
_diffrn_reflns_limit_l_max 11
_diffrn_reflns_limit_l_min 0
_diffrn_reflns_number 1159
_diffrn_reflns_theta_max 25.05
_diffrn_reflns_theta_min 2.36
_diffrn_standards_decay_% 'less than 1%'
_diffrn_standards_interval_time '6 hours'
_diffrn_standards_number 115
_exptl_absorpt_coefficient_mu 3.233
_exptl_absorpt_correction_T_max 0.72
_exptl_absorpt_correction_T_min 0.45
_exptl_absorpt_correction_type multi-scan
_exptl_absorpt_process_details 'SADABS (Sheldrick, 1996; Blessing, 1995)'
_exptl_crystal_colour colorless
_exptl_crystal_density_diffrn 2.232
_exptl_crystal_density_meas ?
_exptl_crystal_description needle
_exptl_crystal_F_000 216
_exptl_crystal_size_max 0.42
_exptl_crystal_size_mid 0.10
_exptl_crystal_size_min 0.10
_refine_diff_density_max 0.452
_refine_diff_density_min -0.560
_refine_diff_density_rms 0.088
_refine_ls_extinction_coef 0.1295(44)
_refine_ls_extinction_expression Fc^*^=kFc[1+0.001xFc^2^\l^3^/sin(2\q)]^-1/4^
_refine_ls_extinction_method SHELXL
_refine_ls_goodness_of_fit_all 1.071
_refine_ls_goodness_of_fit_obs 1.097
_refine_ls_hydrogen_treatment 'idealized riding'
_refine_ls_matrix_type full
_refine_ls_number_parameters 75
_refine_ls_number_reflns 1158
_refine_ls_number_restraints 0
_refine_ls_restrained_S_all 1.072
_refine_ls_restrained_S_obs 1.097
_refine_ls_R_factor_all 0.023
_refine_ls_R_factor_obs 0.020
_refine_ls_shift/esd_max 0.001
_refine_ls_shift/esd_mean 0.000
_refine_ls_structure_factor_coef Fsqd
_refine_ls_weighting_details 'w=1/[\s^2^(Fo^2^)+(0.0287P)^2^+0.0453P] where P=(Fo^2^+2Fc^2^)/3'
_refine_ls_weighting_scheme calc
_refine_ls_wR_factor_all 0.050
_refine_ls_wR_factor_obs 0.050
_reflns_number_observed 1077
_reflns_number_total 1159
_reflns_observed_criterion >2sigma(I)
_cod_data_source_file ic990859l_3.cif
_cod_data_source_block (2)AgCn(mtu)
_cod_depositor_comments
;
The following automatic conversions were performed:

'_exptl_crystal_density_meas' value 'not measured' was changed to '?'
- the value is perceived as not measured.

Automatic conversion script
Id: cif_fix_values 3008 2015-01-20 13:52:24Z robertas 

The following automatic conversions were performed:

'_refine_ls_weighting_scheme' value 'calc
w=1/[\s^2^(Fo^2^)+(0.0287P)^2^+0.0453P] where P=(Fo^2^+2Fc^2^)/3' was
changed to 'calc'. New tag '_refine_ls_weighting_details' was
created. The value of the new tag was set to
'w=1/[\s^2^(Fo^2^)+(0.0287P)^2^+0.0453P] where P=(Fo^2^+2Fc^2^)/3'.

Automatic conversion script
Id: cif_fix_values 3143 2015-03-26 13:38:13Z robertas 
;
_cod_database_code 4321217

loop_
_symmetry_equiv_pos_as_xyz
'x, y, z'
'-x, -y, -z'

loop_
_atom_site_aniso_label
_atom_site_aniso_U_11
_atom_site_aniso_U_22
_atom_site_aniso_U_33
_atom_site_aniso_U_23
_atom_site_aniso_U_13
_atom_site_aniso_U_12
Ag1 0.0376(2) 0.0279(2) 0.0193(2) 0.01345(12) 0.00428(10) -0.00074(11)
C1 0.027(2) 0.027(2) 0.022(2) 0.0125(13) 0.0034(12) 0.0037(12)
N1 0.040(2) 0.033(2) 0.0195(14) 0.0116(12) 0.0021(11) 0.0003(12)
S1 0.0222(4) 0.0243(4) 0.0150(3) 0.0086(3) 0.0018(3) 0.0004(3)
C2 0.0195(14) 0.0211(15) 0.0175(14) 0.0081(12) 0.0042(11) 0.0062(11)
N2 0.0316(14) 0.0253(14) 0.0147(12) 0.0083(11) 0.0030(10) -0.0032(11)
C3 0.040(2) 0.031(2) 0.026(2) 0.0159(15) 0.0075(14) -0.0025(14)
N3 0.0326(14) 0.0248(14) 0.0172(12) 0.0119(11) -0.0002(10) -0.0040(11)

loop_
_atom_site_label
_atom_site_type_symbol
_atom_site_fract_x
_atom_site_fract_y
_atom_site_fract_z
_atom_site_U_iso_or_equiv
_atom_site_thermal_displace_type
_atom_site_occupancy
_atom_site_calc_flag
_atom_site_refinement_flags
_atom_site_disorder_group
Ag1 Ag 0.12540(6) 0.15356(3) 0.01526(2) 0.02819(15) Uani 1 d . .
C1 C 0.1194(7) 0.1178(4) 0.2230(4) 0.0250(7) Uani 1 d . .
N1 N 0.1297(7) 0.1166(3) 0.3411(3) 0.0321(7) Uani 1 d . .
S1 S -0.3677(2) 0.29231(9) -0.02927(8) 0.0212(2) Uani 1 d . .
C2 C -0.4168(7) 0.2812(3) -0.2159(3) 0.0192(6) Uani 1 d . .
N2 N -0.2342(6) 0.3956(3) -0.2346(3) 0.0252(6) Uani 1 d . .
H2A H -0.0960(6) 0.4714(3) -0.1518(3) 0.030 Uiso 1 calc R .
C3 C -0.2433(9) 0.4066(4) -0.3815(4) 0.0321(8) Uani 1 d . .
H3A H -0.0950(48) 0.5053(14) -0.3634(5) 0.048 Uiso 1 calc R .
H3B H -0.4738(15) 0.4052(29) -0.4262(14) 0.048 Uiso 1 calc R .
H3C H -0.1672(56) 0.3167(15) -0.4534(10) 0.048 Uiso 1 calc R .
N3 N -0.6296(6) 0.1642(3) -0.3345(3) 0.0256(6) Uani 1 d . .
H3D H -0.6516(6) 0.1616(3) -0.4273(3) 0.031 Uiso 1 calc R .
H3E H -0.7499(6) 0.0887(3) -0.3209(3) 0.031 Uiso 1 calc R .

loop_
_atom_type_symbol
_atom_type_description
_atom_type_scat_dispersion_real
_atom_type_scat_dispersion_imag
_atom_type_scat_source
C C 0.0033 0.0016 'International Tables Vol C Tables 4.2.6.8 and 6.1.1.4'
H H 0.0000 0.0000 'International Tables Vol C Tables 4.2.6.8 and 6.1.1.4'
N N 0.0061 0.0033 'International Tables Vol C Tables 4.2.6.8 and 6.1.1.4'
S S 0.1246 0.1234 'International Tables Vol C Tables 4.2.6.8 and 6.1.1.4'
Ag Ag -0.8971 1.1015 'International Tables Vol C Tables 4.2.6.8 and 6.1.1.4'

loop_
_geom_angle_atom_site_label_1
_geom_angle_atom_site_label_2
_geom_angle_atom_site_label_3
_geom_angle
_geom_angle_site_symmetry_1
_geom_angle_site_symmetry_3
_geom_angle_publ_flag
C1 Ag1 S1 123.47(8) . 1_655 ?
C1 Ag1 C1 107.90(9) . 2 ?
S1 Ag1 C1 109.61(8) 1_655 2 ?
C1 Ag1 S1 109.37(9) . . ?
S1 Ag1 S1 106.42(4) 1_655 . ?
C1 Ag1 S1 96.81(8) 2 . ?
C1 Ag1 Ag1 61.00(8) . 2 ?
S1 Ag1 Ag1 137.02(2) 1_655 2 ?
C1 Ag1 Ag1 46.90(8) 2 2 ?
S1 Ag1 Ag1 111.31(3) . 2 ?
N1 C1 Ag1 172.4(3) . . ?
N1 C1 Ag1 115.5(2) . 2 ?
Ag1 C1 Ag1 72.10(9) . 2 ?
C2 S1 Ag1 113.69(9) . 1_455 ?
C2 S1 Ag1 108.57(10) . . ?
Ag1 S1 Ag1 106.42(4) 1_455 . ?
N3 C2 N2 120.7(3) . . ?
N3 C2 S1 121.6(2) . . ?
N2 C2 S1 117.7(2) . . ?
C2 N2 C3 125.4(2) . . ?

loop_
_geom_bond_atom_site_label_1
_geom_bond_atom_site_label_2
_geom_bond_distance
_geom_bond_site_symmetry_2
_geom_bond_publ_flag
Ag1 C1 2.173(3) . ?
Ag1 S1 2.4976(11) 1_655 ?
Ag1 C1 2.603(3) 2 ?
Ag1 S1 2.6367(12) . ?
Ag1 Ag1 2.8324(13) 2 ?
C1 N1 1.142(4) . ?
C1 Ag1 2.603(3) 2 ?
S1 C2 1.747(3) . ?
S1 Ag1 2.4976(11) 1_455 ?
C2 N3 1.316(3) . ?
C2 N2 1.322(4) . ?
N2 C3 1.463(4) . ?

loop_
_geom_torsion_atom_site_label_1
_geom_torsion_atom_site_label_2
_geom_torsion_atom_site_label_3
_geom_torsion_atom_site_label_4
_geom_torsion
_geom_torsion_site_symmetry_1
_geom_torsion_site_symmetry_2
_geom_torsion_site_symmetry_3
_geom_torsion_site_symmetry_4
_geom_torsion_publ_flag
S1 Ag1 C1 N1 53.0(22) 1_655 . . . ?
C1 Ag1 C1 N1 -177.5(22) 2 . . . ?
S1 Ag1 C1 N1 -73.3(21) . . . . ?
Ag1 Ag1 C1 N1 -177.5(22) 2 . . . ?
S1 Ag1 C1 Ag1 -129.51(5) 1_655 . . 2 ?
C1 Ag1 C1 Ag1 0.0 2 . . 2 ?
S1 Ag1 C1 Ag1 104.22(6) . . . 2 ?
Ag1 Ag1 C1 Ag1 0.0 2 . . 2 ?
C1 Ag1 S1 C2 -167.27(13) . . . . ?
S1 Ag1 S1 C2 57.25(11) 1_655 . . . ?
C1 Ag1 S1 C2 -55.55(13) 2 . . . ?
Ag1 Ag1 S1 C2 -101.76(10) 2 . . . ?
C1 Ag1 S1 Ag1 -44.52(9) . . . 1_455 ?
S1 Ag1 S1 Ag1 180.0 1_655 . . 1_455 ?
C1 Ag1 S1 Ag1 67.20(8) 2 . . 1_455 ?
Ag1 Ag1 S1 Ag1 20.99(3) 2 . . 1_455 ?
Ag1 S1 C2 N3 -25.8(3) 1_455 . . . ?
Ag1 S1 C2 N3 92.4(2) . . . . ?
Ag1 S1 C2 N2 153.6(2) 1_455 . . . ?
Ag1 S1 C2 N2 -88.1(2) . . . . ?
N3 C2 N2 C3 -0.2(5) . . . . ?
S1 C2 N2 C3 -179.6(3) . . . . ?
